data_7700050
loop_
_publ_author_name
'Alexandropoulos, Dimitris I.'
'Vignesh, Kuduva R.'
'Xie, Haomiao'
'Dunbar, Kim R.'

_publ_section_title
;
 Switching on single-molecule magnet properties of homoleptic sandwich
 tris(pyrazolyl)borate dysprosium(iii) cations via intermolecular dipolar
 coupling.
;
_journal_issue 28
_journal_name_full 'Dalton transactions (Cambridge, England : 2003)'
_journal_page_first 10610
_journal_page_last 10618
_journal_paper_doi 10.1039/c9dt00597h
_journal_volume 48
_journal_year 2019
_chemical_formula_moiety 'C15 H22 B Cl3 Dy N6, C4 H12 N'
_chemical_formula_sum 'C19 H34 B Cl3 Dy N7'
_chemical_formula_weight 640.19
_space_group_crystal_system monoclinic
_space_group_IT_number 14
_space_group_name_Hall '-P 2yn'
_space_group_name_H-M_alt 'P 1 21/n 1'
_symmetry_space_group_name_Hall '-P 2yn'
_symmetry_space_group_name_H-M 'P 1 21/n 1'
_atom_sites_solution_hydrogens geom
_atom_sites_solution_primary direct
_audit_block_doi 10.5517/ccdc.csd.cc210f3m
_audit_creation_date 2018-09-08
_audit_creation_method
;
Olex2 1.2
(compiled 2018.05.29 svn.r3508 for OlexSys, GUI svn.r5506)
;
_audit_update_record
;
2018-11-05 deposited with the CCDC.    2019-05-09 downloaded from the CCDC.
;
_cell_angle_alpha 90
_cell_angle_beta 118.040(8)
_cell_angle_gamma 90
_cell_formula_units_Z 4
_cell_length_a 9.499(3)
_cell_length_b 31.346(8)
_cell_length_c 10.016(3)
_cell_measurement_reflns_used 9745
_cell_measurement_temperature 110
_cell_measurement_theta_max 25.75
_cell_measurement_theta_min 2.39
_cell_volume 2632.3(13)
_computing_cell_refinement 'SAINT v8.37A (Bruker, 2015)'
_computing_data_reduction 'SAINT v8.37A (Bruker, 2015)'
_computing_molecular_graphics 'Olex2 (Dolomanov et al., 2009)'
_computing_publication_material 'Olex2 (Dolomanov et al., 2009)'
_computing_structure_refinement 'ShelXL (Sheldrick, 2015)'
_computing_structure_solution 'SIR2004 (Burla et al.,  2007)'
_diffrn_ambient_temperature 110
_diffrn_detector 'Bruker APEX2 area detector'
_diffrn_detector_type 'CCD area detector'
_diffrn_measured_fraction_theta_full 0.997
_diffrn_measured_fraction_theta_max 0.997
_diffrn_measurement_device 'three-circle diffractometer'
_diffrn_measurement_device_type 'Bruker APEX-II CCD'
_diffrn_measurement_method '\f and \w scans'
_diffrn_radiation_monochromator 'mirror optics'
_diffrn_radiation_probe x-ray
_diffrn_radiation_type MoK\a
_diffrn_radiation_wavelength 0.71073
_diffrn_reflns_av_R_equivalents 0.0310
_diffrn_reflns_av_unetI/netI 0.0106
_diffrn_reflns_Laue_measured_fraction_full 0.997
_diffrn_reflns_Laue_measured_fraction_max 0.997
_diffrn_reflns_limit_h_max 11
_diffrn_reflns_limit_h_min -11
_diffrn_reflns_limit_k_max 38
_diffrn_reflns_limit_k_min -38
_diffrn_reflns_limit_l_max 12
_diffrn_reflns_limit_l_min -12
_diffrn_reflns_number 108352
_diffrn_reflns_point_group_measured_fraction_full 0.997
_diffrn_reflns_point_group_measured_fraction_max 0.997
_diffrn_reflns_theta_full 25.803
_diffrn_reflns_theta_max 25.803
_diffrn_reflns_theta_min 2.394
_diffrn_source_type 'Incoatec I\ms'
_diffrn_standards_number 0
_exptl_absorpt_coefficient_mu 3.163
_exptl_absorpt_correction_T_max 0.7453
_exptl_absorpt_correction_T_min 0.4820
_exptl_absorpt_correction_type multi-scan
_exptl_absorpt_process_details
;
SADABS-2016/2 (Bruker,2016/2) was used for absorption correction.
wR2(int) was 0.1104 before and 0.0526 after correction.
The Ratio of minimum to maximum transmission is 0.6467.
The \l/2 correction factor is Not present.
;
_exptl_crystal_colour 'clear whiteish colourless'
_exptl_crystal_colour_lustre clear
_exptl_crystal_colour_modifier whiteish
_exptl_crystal_colour_primary colourless
_exptl_crystal_density_diffrn 1.615
_exptl_crystal_description block
_exptl_crystal_F_000 1276
_exptl_crystal_size_max 0.4
_exptl_crystal_size_mid 0.2
_exptl_crystal_size_min 0.1
_refine_diff_density_max 1.043
_refine_diff_density_min -1.495
_refine_diff_density_rms 0.089
_refine_ls_extinction_method none
_refine_ls_goodness_of_fit_ref 1.167
_refine_ls_hydrogen_treatment constr
_refine_ls_matrix_type full
_refine_ls_number_parameters 290
_refine_ls_number_reflns 5062
_refine_ls_number_restraints 0
_refine_ls_restrained_S_all 1.167
_refine_ls_R_factor_all 0.0270
_refine_ls_R_factor_gt 0.0237
_refine_ls_shift/su_max 0.001
_refine_ls_shift/su_mean 0.000
_refine_ls_structure_factor_coef Fsqd
_refine_ls_weighting_details 'w=1/[\s^2^(Fo^2^)+(0.0162P)^2^+6.1012P] where P=(Fo^2^+2Fc^2^)/3'
_refine_ls_weighting_scheme calc
_refine_ls_wR_factor_gt 0.0527
_refine_ls_wR_factor_ref 0.0542
_reflns_Friedel_coverage 0.000
_reflns_number_gt 4713
_reflns_number_total 5062
_reflns_threshold_expression 'I > 2\s(I)'
_cod_data_source_file c9dt00597h2.cif
_cod_data_source_block da1029_0m_a
_cod_depositor_comments 'Adding full bibliography for 7700048--7700050.cif.'
_cod_original_cell_volume 2632.2(13)
_cod_database_code 7700050
_shelx_shelxl_version_number 2017/1
_shelx_space_group_comment
;
The symmetry employed for this shelxl refinement is uniquely defined
by the following loop, which should always be used as a source of
symmetry information in preference to the above space-group names.
They are only intended as comments.
;
_shelx_estimated_absorpt_t_max 0.743
_shelx_estimated_absorpt_t_min 0.364
_olex2_refinement_description
;
1. Fixed Uiso
 At 1.2 times of:
  All B(H) groups, All C(H) groups
 At 1.5 times of:
  All C(H,H,H) groups
2.a Ternary CH refined with riding coordinates:
 B1(H1)
2.b Aromatic/amide H refined with riding coordinates:
 C8(H8), C3(H3), C13(H13)
2.c Idealised Me refined as rotating group:
 C16(H16A,H16B,H16C), C17(H17A,H17B,H17C), C6(H6A,H6B,H6C), C10(H10A,H10B,
 H10C), C5(H5A,H5B,H5C), C1(H1A,H1B,H1C), C18(H18A,H18B,H18C), C19(H19A,H19B,
 H19C), C15(H15A,H15B,H15C), C11(H11A,H11B,H11C)
;
_olex2_submission_special_instructions 'No special instructions were received'

loop_
_space_group_symop_operation_xyz
'x, y, z'
'-x+1/2, y+1/2, -z+1/2'
'-x, -y, -z'
'x-1/2, -y-1/2, z-1/2'

loop_
_atom_site_label
_atom_site_type_symbol
_atom_site_fract_x
_atom_site_fract_y
_atom_site_fract_z
_atom_site_U_iso_or_equiv
_atom_site_adp_type
_atom_site_occupancy
_atom_site_site_symmetry_order
_atom_site_calc_flag
_atom_site_refinement_flags_posn
Dy1 Dy 0.54421(2) 0.36706(2) 0.36817(2) 0.01967(5) Uani 1 1 d .
Cl1 Cl 0.45903(13) 0.40562(3) 0.11271(9) 0.0436(2) Uani 1 1 d .
Cl2 Cl 0.70639(16) 0.30986(3) 0.31083(11) 0.0531(3) Uani 1 1 d .
Cl3 Cl 0.27138(12) 0.33255(3) 0.29371(15) 0.0688(4) Uani 1 1 d .
N2 N 0.7104(3) 0.35923(8) 0.7468(3) 0.0210(5) Uani 1 1 d .
N5 N 0.7872(3) 0.40781(8) 0.5178(3) 0.0188(5) Uani 1 1 d .
N1 N 0.6435(3) 0.33501(8) 0.6169(3) 0.0195(5) Uani 1 1 d .
N4 N 0.5649(3) 0.42924(8) 0.6499(3) 0.0203(5) Uani 1 1 d .
N7 N 0.2369(3) 0.32224(8) 0.7408(3) 0.0242(6) Uani 1 1 d .
N6 N 0.8329(3) 0.41840(8) 0.6655(3) 0.0203(5) Uani 1 1 d .
N3 N 0.4751(3) 0.42204(8) 0.4971(3) 0.0199(5) Uani 1 1 d .
C9 C 0.4979(4) 0.46067(10) 0.6940(4) 0.0272(7) Uani 1 1 d .
C14 C 0.9704(4) 0.44099(10) 0.7223(4) 0.0339(9) Uani 1 1 d .
C4 C 0.7546(4) 0.33349(12) 0.8687(4) 0.0306(8) Uani 1 1 d .
C2 C 0.6476(4) 0.29449(10) 0.6605(4) 0.0270(7) Uani 1 1 d .
C8 C 0.3635(4) 0.47434(11) 0.5671(4) 0.0325(8) Uani 1 1 d .
H8 H 0.292354 0.496304 0.562218 0.039 Uiso 1 1 calc R
C3 C 0.7160(4) 0.29243(12) 0.8170(4) 0.0325(8) Uani 1 1 d .
H3 H 0.732693 0.267508 0.876571 0.039 Uiso 1 1 calc R
C16 C 0.3647(4) 0.30133(11) 0.8785(4) 0.0348(8) Uani 1 1 d .
H16A H 0.456324 0.294973 0.861914 0.052 Uiso 1 1 calc GR
H16B H 0.323658 0.274769 0.898677 0.052 Uiso 1 1 calc GR
H16C H 0.398089 0.320547 0.965363 0.052 Uiso 1 1 calc GR
C7 C 0.3532(4) 0.44959(11) 0.4481(4) 0.0268(7) Uani 1 1 d .
C12 C 0.8982(4) 0.42419(11) 0.4857(5) 0.0333(8) Uani 1 1 d .
C17 C 0.3013(4) 0.36248(11) 0.7091(4) 0.0338(8) Uani 1 1 d .
H17A H 0.336183 0.381780 0.795826 0.051 Uiso 1 1 calc GR
H17B H 0.217687 0.376328 0.618900 0.051 Uiso 1 1 calc GR
H17C H 0.392055 0.355616 0.691749 0.051 Uiso 1 1 calc GR
C6 C 0.2312(4) 0.45104(13) 0.2860(4) 0.0410(10) Uani 1 1 d .
H6A H 0.283256 0.457174 0.223719 0.062 Uiso 1 1 calc GR
H6B H 0.153243 0.473460 0.271052 0.062 Uiso 1 1 calc GR
H6C H 0.176663 0.423435 0.256312 0.062 Uiso 1 1 calc GR
C10 C 0.5612(5) 0.47480(12) 0.8539(4) 0.0429(10) Uani 1 1 d .
H10A H 0.539473 0.452854 0.911412 0.064 Uiso 1 1 calc GR
H10B H 0.509340 0.501534 0.856958 0.064 Uiso 1 1 calc GR
H10C H 0.676621 0.479328 0.898496 0.064 Uiso 1 1 calc GR
C5 C 0.8287(6) 0.35006(16) 1.0269(4) 0.0559(13) Uani 1 1 d .
H5A H 0.935563 0.361072 1.054792 0.084 Uiso 1 1 calc GR
H5B H 0.836734 0.326926 1.095973 0.084 Uiso 1 1 calc GR
H5C H 0.762595 0.373049 1.033901 0.084 Uiso 1 1 calc GR
C13 C 1.0135(4) 0.44514(11) 0.6112(5) 0.0440(11) Uani 1 1 d .
H13 H 1.104713 0.459572 0.618400 0.053 Uiso 1 1 calc R
C1 C 0.5875(5) 0.25847(11) 0.5513(5) 0.0456(10) Uani 1 1 d .
H1A H 0.497896 0.268251 0.456519 0.068 Uiso 1 1 calc GR
H1B H 0.551889 0.235321 0.594017 0.068 Uiso 1 1 calc GR
H1C H 0.673224 0.248095 0.531427 0.068 Uiso 1 1 calc GR
B1 B 0.7282(4) 0.40768(12) 0.7408(4) 0.0226(7) Uani 1 1 d .
H1 H 0.780137 0.419225 0.846253 0.027 Uiso 1 1 calc R
C18 C 0.1860(6) 0.29294(13) 0.6092(5) 0.0566(12) Uani 1 1 d .
H18A H 0.277071 0.286909 0.591413 0.085 Uiso 1 1 calc GR
H18B H 0.100787 0.306382 0.519177 0.085 Uiso 1 1 calc GR
H18C H 0.146794 0.266223 0.630523 0.085 Uiso 1 1 calc GR
C19 C 0.0997(5) 0.33230(15) 0.7683(6) 0.0576(13) Uani 1 1 d .
H19A H 0.056015 0.305777 0.785526 0.086 Uiso 1 1 calc GR
H19B H 0.017032 0.347078 0.680070 0.086 Uiso 1 1 calc GR
H19C H 0.135759 0.350669 0.857607 0.086 Uiso 1 1 calc GR
C15 C 1.0563(5) 0.45553(14) 0.8833(5) 0.0611(15) Uani 1 1 d .
H15A H 0.984174 0.472696 0.906297 0.092 Uiso 1 1 calc GR
H15B H 1.148788 0.472797 0.898805 0.092 Uiso 1 1 calc GR
H15C H 1.092256 0.430637 0.950287 0.092 Uiso 1 1 calc GR
C11 C 0.8885(6) 0.41849(16) 0.3345(6) 0.0573(13) Uani 1 1 d .
H11A H 0.950829 0.393398 0.335978 0.086 Uiso 1 1 calc GR
H11B H 0.931498 0.443853 0.309093 0.086 Uiso 1 1 calc GR
H11C H 0.776956 0.414462 0.258458 0.086 Uiso 1 1 calc GR

loop_
_atom_site_aniso_label
_atom_site_aniso_U_11
_atom_site_aniso_U_22
_atom_site_aniso_U_33
_atom_site_aniso_U_23
_atom_site_aniso_U_13
_atom_site_aniso_U_12
Dy1 0.02670(8) 0.01565(8) 0.00893(7) -0.00145(5) 0.00198(6) -0.00462(6)
Cl1 0.0749(7) 0.0345(5) 0.0162(4) 0.0090(3) 0.0171(4) 0.0134(4)
Cl2 0.1075(9) 0.0255(4) 0.0370(5) 0.0038(4) 0.0429(6) 0.0222(5)
Cl3 0.0345(5) 0.0396(6) 0.0785(8) 0.0147(5) -0.0180(5) -0.0238(4)
N2 0.0197(12) 0.0309(14) 0.0121(11) 0.0036(10) 0.0071(10) 0.0067(10)
N5 0.0184(12) 0.0187(12) 0.0233(13) -0.0033(10) 0.0131(11) -0.0021(10)
N1 0.0194(12) 0.0218(13) 0.0156(12) 0.0034(10) 0.0068(10) -0.0002(10)
N4 0.0224(13) 0.0246(13) 0.0173(12) -0.0008(10) 0.0122(11) 0.0046(10)
N7 0.0226(13) 0.0192(13) 0.0321(14) 0.0002(11) 0.0138(12) -0.0023(10)
N6 0.0123(11) 0.0212(13) 0.0211(13) -0.0091(10) 0.0027(10) -0.0011(10)
N3 0.0154(12) 0.0273(14) 0.0168(12) 0.0049(10) 0.0074(10) 0.0012(10)
C9 0.0384(19) 0.0221(16) 0.0381(19) 0.0039(14) 0.0321(16) 0.0041(14)
C14 0.0127(15) 0.0194(16) 0.053(2) -0.0128(15) 0.0020(15) -0.0012(12)
C4 0.0244(16) 0.052(2) 0.0181(15) 0.0156(15) 0.0125(13) 0.0163(15)
C2 0.0183(15) 0.0276(17) 0.0331(18) 0.0128(14) 0.0103(14) 0.0011(13)
C8 0.0348(19) 0.0260(17) 0.056(2) 0.0178(16) 0.0369(18) 0.0137(14)
C3 0.0243(17) 0.041(2) 0.0345(19) 0.0255(16) 0.0158(15) 0.0115(15)
C16 0.0281(18) 0.0289(18) 0.041(2) 0.0047(15) 0.0109(16) 0.0018(14)
C7 0.0169(15) 0.0316(17) 0.0372(19) 0.0184(14) 0.0171(14) 0.0039(13)
C12 0.0308(18) 0.0260(17) 0.058(2) 0.0080(16) 0.0333(18) 0.0027(14)
C17 0.039(2) 0.0231(17) 0.047(2) 0.0020(15) 0.0275(18) -0.0041(15)
C6 0.0185(16) 0.056(2) 0.044(2) 0.0292(19) 0.0108(16) 0.0078(16)
C10 0.073(3) 0.0302(19) 0.047(2) -0.0056(16) 0.047(2) 0.0065(18)
C5 0.065(3) 0.084(3) 0.0156(17) 0.0146(19) 0.0159(19) 0.033(3)
C13 0.0197(17) 0.0222(18) 0.092(3) -0.0003(19) 0.027(2) -0.0034(14)
C1 0.048(2) 0.0228(18) 0.050(2) 0.0104(17) 0.0102(19) -0.0096(16)
B1 0.0233(17) 0.0293(19) 0.0107(15) -0.0047(13) 0.0043(13) 0.0049(14)
C18 0.084(3) 0.037(2) 0.039(2) -0.0098(18) 0.021(2) -0.023(2)
C19 0.043(2) 0.052(3) 0.101(4) 0.034(3) 0.053(3) 0.018(2)
C15 0.026(2) 0.041(2) 0.068(3) -0.031(2) -0.018(2) 0.0037(17)
C11 0.064(3) 0.067(3) 0.077(3) 0.023(2) 0.062(3) 0.012(2)

loop_
_atom_type_symbol
_atom_type_description
_atom_type_scat_dispersion_real
_atom_type_scat_dispersion_imag
_atom_type_scat_source
C C 0.0033 0.0016 'International Tables Vol C Tables 4.2.6.8 and 6.1.1.4'
H H 0.0000 0.0000 'International Tables Vol C Tables 4.2.6.8 and 6.1.1.4'
B B 0.0013 0.0007 'International Tables Vol C Tables 4.2.6.8 and 6.1.1.4'
Cl Cl 0.1484 0.1585 'International Tables Vol C Tables 4.2.6.8 and 6.1.1.4'
Dy Dy -0.1892 4.4098 'International Tables Vol C Tables 4.2.6.8 and 6.1.1.4'
N N 0.0061 0.0033 'International Tables Vol C Tables 4.2.6.8 and 6.1.1.4'

loop_
_geom_angle_atom_site_label_1
_geom_angle_atom_site_label_2
_geom_angle_atom_site_label_3
_geom_angle
Cl1 Dy1 Cl2 92.64(3)
Cl3 Dy1 Cl1 96.05(4)
Cl3 Dy1 Cl2 105.48(5)
N5 Dy1 Cl1 97.38(6)
N5 Dy1 Cl2 90.52(7)
N5 Dy1 Cl3 158.57(7)
N1 Dy1 Cl1 175.11(6)
N1 Dy1 Cl2 87.53(6)
N1 Dy1 Cl3 88.61(6)
N1 Dy1 N5 77.73(8)
N3 Dy1 Cl1 99.06(6)
N3 Dy1 Cl2 161.17(6)
N3 Dy1 Cl3 88.00(7)
N3 Dy1 N5 73.45(8)
N3 Dy1 N1 79.57(8)
N1 N2 B1 121.4(2)
C4 N2 N1 109.4(3)
C4 N2 B1 129.2(3)
N6 N5 Dy1 121.16(17)
C12 N5 Dy1 132.6(2)
C12 N5 N6 106.3(3)
N2 N1 Dy1 121.68(18)
C2 N1 Dy1 131.7(2)
C2 N1 N2 106.6(2)
N3 N4 B1 120.8(2)
C9 N4 N3 109.9(3)
C9 N4 B1 128.7(3)
C16 N7 C17 109.2(3)
C18 N7 C16 109.4(3)
C18 N7 C17 109.1(3)
C19 N7 C16 108.9(3)
C19 N7 C17 109.9(3)
C19 N7 C18 110.3(3)
N5 N6 B1 121.7(2)
C14 N6 N5 109.5(3)
C14 N6 B1 128.7(3)
N4 N3 Dy1 121.86(17)
C7 N3 Dy1 131.9(2)
C7 N3 N4 106.2(3)
N4 C9 C8 107.4(3)
N4 C9 C10 123.5(3)
C8 C9 C10 129.0(3)
N6 C14 C13 108.0(3)
N6 C14 C15 122.8(4)
C13 C14 C15 129.1(4)
N2 C4 C3 107.7(3)
N2 C4 C5 122.8(4)
C3 C4 C5 129.5(3)
N1 C2 C3 109.8(3)
N1 C2 C1 122.6(3)
C3 C2 C1 127.6(3)
C9 C8 H8 126.9
C9 C8 C7 106.2(3)
C7 C8 H8 126.9
C4 C3 C2 106.4(3)
C4 C3 H3 126.8
C2 C3 H3 126.8
N7 C16 H16A 109.5
N7 C16 H16B 109.5
N7 C16 H16C 109.5
H16A C16 H16B 109.5
H16A C16 H16C 109.5
H16B C16 H16C 109.5
N3 C7 C8 110.3(3)
N3 C7 C6 121.0(3)
C8 C7 C6 128.7(3)
N5 C12 C13 109.8(3)
N5 C12 C11 121.4(4)
C13 C12 C11 128.8(3)
N7 C17 H17A 109.5
N7 C17 H17B 109.5
N7 C17 H17C 109.5
H17A C17 H17B 109.5
H17A C17 H17C 109.5
H17B C17 H17C 109.5
C7 C6 H6A 109.5
C7 C6 H6B 109.5
C7 C6 H6C 109.5
H6A C6 H6B 109.5
H6A C6 H6C 109.5
H6B C6 H6C 109.5
C9 C10 H10A 109.5
C9 C10 H10B 109.5
C9 C10 H10C 109.5
H10A C10 H10B 109.5
H10A C10 H10C 109.5
H10B C10 H10C 109.5
C4 C5 H5A 109.5
C4 C5 H5B 109.5
C4 C5 H5C 109.5
H5A C5 H5B 109.5
H5A C5 H5C 109.5
H5B C5 H5C 109.5
C14 C13 C12 106.5(3)
C14 C13 H13 126.8
C12 C13 H13 126.8
C2 C1 H1A 109.5
C2 C1 H1B 109.5
C2 C1 H1C 109.5
H1A C1 H1B 109.5
H1A C1 H1C 109.5
H1B C1 H1C 109.5
N2 B1 N4 111.1(3)
N2 B1 N6 110.1(2)
N2 B1 H1 109.0
N4 B1 N6 108.5(2)
N4 B1 H1 109.0
N6 B1 H1 109.0
N7 C18 H18A 109.5
N7 C18 H18B 109.5
N7 C18 H18C 109.5
H18A C18 H18B 109.5
H18A C18 H18C 109.5
H18B C18 H18C 109.5
N7 C19 H19A 109.5
N7 C19 H19B 109.5
N7 C19 H19C 109.5
H19A C19 H19B 109.5
H19A C19 H19C 109.5
H19B C19 H19C 109.5
C14 C15 H15A 109.5
C14 C15 H15B 109.5
C14 C15 H15C 109.5
H15A C15 H15B 109.5
H15A C15 H15C 109.5
H15B C15 H15C 109.5
C12 C11 H11A 109.5
C12 C11 H11B 109.5
C12 C11 H11C 109.5
H11A C11 H11B 109.5
H11A C11 H11C 109.5
H11B C11 H11C 109.5

loop_
_geom_bond_atom_site_label_1
_geom_bond_atom_site_label_2
_geom_bond_distance
Dy1 Cl1 2.5916(10)
Dy1 Cl2 2.5979(11)
Dy1 Cl3 2.5740(12)
Dy1 N5 2.440(2)
Dy1 N1 2.429(2)
Dy1 N3 2.422(3)
N2 N1 1.377(3)
N2 C4 1.355(4)
N2 B1 1.532(5)
N5 N6 1.372(3)
N5 C12 1.341(4)
N1 C2 1.337(4)
N4 N3 1.376(3)
N4 C9 1.354(4)
N4 B1 1.537(4)
N7 C16 1.494(4)
N7 C17 1.499(4)
N7 C18 1.488(5)
N7 C19 1.487(4)
N6 C14 1.354(4)
N6 B1 1.542(4)
N3 C7 1.339(4)
C9 C8 1.379(5)
C9 C10 1.489(5)
C14 C13 1.360(6)
C14 C15 1.496(5)
C4 C3 1.371(5)
C4 C5 1.493(5)
C2 C3 1.388(5)
C2 C1 1.486(5)
C8 H8 0.9500
C8 C7 1.386(5)
C3 H3 0.9500
C16 H16A 0.9800
C16 H16B 0.9800
C16 H16C 0.9800
C7 C6 1.488(5)
C12 C13 1.385(6)
C12 C11 1.484(6)
C17 H17A 0.9800
C17 H17B 0.9800
C17 H17C 0.9800
C6 H6A 0.9800
C6 H6B 0.9800
C6 H6C 0.9800
C10 H10A 0.9800
C10 H10B 0.9800
C10 H10C 0.9800
C5 H5A 0.9800
C5 H5B 0.9800
C5 H5C 0.9800
C13 H13 0.9500
C1 H1A 0.9800
C1 H1B 0.9800
C1 H1C 0.9800
B1 H1 1.0000
C18 H18A 0.9800
C18 H18B 0.9800
C18 H18C 0.9800
C19 H19A 0.9800
C19 H19B 0.9800
C19 H19C 0.9800
C15 H15A 0.9800
C15 H15B 0.9800
C15 H15C 0.9800
C11 H11A 0.9800
C11 H11B 0.9800
C11 H11C 0.9800

loop_
_geom_torsion_atom_site_label_1
_geom_torsion_atom_site_label_2
_geom_torsion_atom_site_label_3
_geom_torsion_atom_site_label_4
_geom_torsion
Dy1 N5 N6 C14 -179.75(19)
Dy1 N5 N6 B1 -4.0(3)
Dy1 N5 C12 C13 179.5(2)
Dy1 N5 C12 C11 -1.0(5)
Dy1 N1 C2 C3 -179.6(2)
Dy1 N1 C2 C1 1.1(5)
Dy1 N3 C7 C8 178.4(2)
Dy1 N3 C7 C6 -2.1(4)
N2 N1 C2 C3 0.2(3)
N2 N1 C2 C1 -179.1(3)
N2 C4 C3 C2 0.1(4)
N5 N6 C14 C13 0.2(4)
N5 N6 C14 C15 -176.9(3)
N5 N6 B1 N2 63.0(3)
N5 N6 B1 N4 -58.8(3)
N5 C12 C13 C14 0.3(4)
N1 N2 C4 C3 0.0(3)
N1 N2 C4 C5 -178.9(3)
N1 N2 B1 N4 60.4(3)
N1 N2 B1 N6 -59.9(3)
N1 C2 C3 C4 -0.2(4)
N4 N3 C7 C8 0.0(3)
N4 N3 C7 C6 179.5(3)
N4 C9 C8 C7 0.7(4)
N6 N5 C12 C13 -0.2(4)
N6 N5 C12 C11 179.3(3)
N6 C14 C13 C12 -0.3(4)
N3 N4 C9 C8 -0.7(3)
N3 N4 C9 C10 176.9(3)
N3 N4 B1 N2 -66.0(3)
N3 N4 B1 N6 55.1(4)
C9 N4 N3 Dy1 -178.15(19)
C9 N4 N3 C7 0.4(3)
C9 N4 B1 N2 123.9(3)
C9 N4 B1 N6 -115.0(3)
C9 C8 C7 N3 -0.5(4)
C9 C8 C7 C6 -179.9(3)
C14 N6 B1 N2 -122.1(3)
C14 N6 B1 N4 116.1(3)
C4 N2 N1 Dy1 179.70(19)
C4 N2 N1 C2 -0.2(3)
C4 N2 B1 N4 -120.5(3)
C4 N2 B1 N6 119.3(3)
C12 N5 N6 C14 0.0(3)
C12 N5 N6 B1 175.8(3)
C10 C9 C8 C7 -176.8(3)
C5 C4 C3 C2 179.0(4)
C1 C2 C3 C4 179.1(3)
B1 N2 N1 Dy1 -1.0(3)
B1 N2 N1 C2 179.1(3)
B1 N2 C4 C3 -179.2(3)
B1 N2 C4 C5 1.9(5)
B1 N4 N3 Dy1 10.1(3)
B1 N4 N3 C7 -171.4(3)
B1 N4 C9 C8 170.3(3)
B1 N4 C9 C10 -12.1(5)
B1 N6 C14 C13 -175.2(3)
B1 N6 C14 C15 7.7(5)
C15 C14 C13 C12 176.5(4)
C11 C12 C13 C14 -179.1(4)
